data_7102674
loop_
_publ_author_name
'Kuhlman, Matthew L'
'Yao, Haijun'
'Rauchfuss, Thomas B'

_publ_section_title
;
 Synthesis and characterization of the hexagonal prismatic cage
 [THF[subset or is implied by][PhB(CN)(3)](6)[Cp*Rh](6)](6+).
;
_journal_issue 12
_journal_name_full 'Chemical communications (Cambridge, England)'
_journal_page_first 1370
_journal_page_last 1371
_journal_paper_doi 10.1039/b401505c
_journal_year 2004
_chemical_formula_moiety
;
C114 H120 B6 N18 Rh6, 6(C F3 O3 S), 2(C4 H8 O)
;
_chemical_formula_sum 'C128 H136 B6 F18 N18 O20 Rh6 S6'
_chemical_formula_weight 3463.23
_chemical_name_systematic
;
?
;
_space_group_IT_number 164
_symmetry_cell_setting trigonal
_symmetry_space_group_name_Hall '-P 3 2"'
_symmetry_space_group_name_H-M 'P -3 m 1'
_atom_sites_solution_hydrogens geom
_atom_sites_solution_primary direct
_atom_sites_solution_secondary difmap
_audit_creation_method SHELXL-97
_audit_update_record
;
2003-12-03   text and data added, mlk
;
_cell_angle_alpha 90.00
_cell_angle_beta 90.00
_cell_angle_gamma 120.00
_cell_formula_units_Z 1
_cell_length_a 18.325(6)
_cell_length_b 18.325(6)
_cell_length_c 13.871(9)
_cell_measurement_reflns_used 968
_cell_measurement_temperature 193(2)
_cell_measurement_theta_max 24.4
_cell_measurement_theta_min 3.0
_cell_volume 4034(3)
_computing_cell_refinement 'SAINT V6.22 (Bruker, 2001)'
_computing_data_collection 'SMART V5.625 (Bruker, 2001)'
_computing_data_reduction 'SAINT V6.22 (Bruker, 2001)'
_computing_molecular_graphics 'SHELXTL V6.10 (Bruker, 2001)'
_computing_publication_material 'CIFTAB (Sheldrick, 2001)'
_computing_structure_refinement 'SHELXTL V6.10 (Bruker, 2001)'
_computing_structure_solution 'SHELXTL V6.10 (Bruker, 2001)'
_diffrn_ambient_temperature 193(2)
_diffrn_measured_fraction_theta_full 0.998
_diffrn_measured_fraction_theta_max 0.998
_diffrn_measurement_device 'Siemens Platform/CCD'
_diffrn_measurement_method 'profile data from \w scans'
_diffrn_radiation_monochromator graphite
_diffrn_radiation_source 'normal-focus sealed tube'
_diffrn_radiation_type MoK\a
_diffrn_radiation_wavelength 0.71073
_diffrn_radiation_wavelength_id p44ym
_diffrn_reflns_av_R_equivalents 0.0699
_diffrn_reflns_av_sigmaI/netI 0.0339
_diffrn_reflns_limit_h_max 22
_diffrn_reflns_limit_h_min -22
_diffrn_reflns_limit_k_max 22
_diffrn_reflns_limit_k_min -22
_diffrn_reflns_limit_l_max 16
_diffrn_reflns_limit_l_min -16
_diffrn_reflns_number 31922
_diffrn_reflns_theta_full 25.44
_diffrn_reflns_theta_max 25.44
_diffrn_reflns_theta_min 2.57
_diffrn_standards_decay_% 0.2
_diffrn_standards_interval_time 305
_diffrn_standards_number 208
_exptl_absorpt_coefficient_mu 0.760
_exptl_absorpt_correction_T_max 0.9032
_exptl_absorpt_correction_T_min 0.7957
_exptl_absorpt_correction_type integration
_exptl_absorpt_process_details '(Bruker, 2001)'
_exptl_crystal_colour yellow
_exptl_crystal_density_diffrn 1.426
_exptl_crystal_density_meas ?
_exptl_crystal_description tabular
_exptl_crystal_F_000 1748
_exptl_crystal_id p44ym
_exptl_crystal_preparation
;
The data crystal was mounted using oil (Parantone-N, Exxon) to a
0.3 mm cryo-loop (Hampton Research) with the (-1 0 0) scattering planes
roughly normal to the spindle axis.
;
_exptl_crystal_size_max 0.36
_exptl_crystal_size_mid 0.20
_exptl_crystal_size_min 0.14
_refine_diff_density_max 0.768
_refine_diff_density_min -0.306
_refine_diff_density_rms 0.087
_refine_ls_extinction_method none
_refine_ls_goodness_of_fit_ref 1.033
_refine_ls_hydrogen_treatment noref
_refine_ls_matrix_type full
_refine_ls_number_parameters 176
_refine_ls_number_reflns 2741
_refine_ls_number_restraints 163
_refine_ls_restrained_S_all 1.015
_refine_ls_R_factor_all 0.0559
_refine_ls_R_factor_gt 0.0406
_refine_ls_shift/su_max 0.003
_refine_ls_shift/su_mean 0.000
_refine_ls_structure_factor_coef Fsqd
_refine_ls_weighting_details 'calc w=1/[\s^2^(Fo^2^)+(0.0961P)^2^+0.0000P] where P=(Fo^2^+2Fc^2^)/3'
_refine_ls_weighting_scheme calc
_refine_ls_wR_factor_gt 0.1313
_refine_ls_wR_factor_ref 0.1362
_reflns_number_gt 2144
_reflns_number_total 2741
_reflns_threshold_expression >2sigma(I)
_cod_data_source_file b401505c.txt
_cod_data_source_block p44ym
_cod_depositor_comments
;
The following automatic conversions were performed:
'_symmetry_cell_setting' value 'Trigonal' changed to 'trigonal' according
to '/home/saulius/struct/CIF-dictionaries/cif_core.dic' dictionary named
'cif_core.dic' version 2.4.1 from 2010-06-29.

Automatic conversion script
Id: cif_fix_enum 1527 2010-12-29 10:47:43Z saulius 
;
_cod_original_sg_symbol_Hall '-P 3 2" '
_cod_original_sg_symbol_H-M 'P -3 m 1  '
_cod_database_code 7102674

loop_
_symmetry_equiv_pos_as_xyz
'x, y, z'
'-y, x-y, z'
'-x+y, -x, z'
'y, x, -z'
'-x, -x+y, -z'
'x-y, -y, -z'
'-x, -y, -z'
'y, -x+y, -z'
'x-y, x, -z'
'-y, -x, z'
'x, x-y, z'
'-x+y, y, z'

loop_
_atom_site_label
_atom_site_type_symbol
_atom_site_fract_x
_atom_site_fract_y
_atom_site_fract_z
_atom_site_U_iso_or_equiv
_atom_site_adp_type
_atom_site_occupancy
_atom_site_symmetry_multiplicity
_atom_site_calc_flag
_atom_site_refinement_flags
_atom_site_disorder_assembly
_atom_site_disorder_group
Rh1 Rh -0.155535(12) 0.155535(12) 0.19848(3) 0.03933(19) Uani 1 2 d S . .
N1 N -0.0277(2) 0.1938(2) 0.1840(2) 0.0459(7) Uani 1 1 d . . .
N2 N 0.15586(13) 0.3117(3) -0.0477(3) 0.0423(10) Uani 1 2 d S . .
C1 C 0.0420(3) 0.2273(3) 0.1693(2) 0.0447(9) Uani 1 1 d . A .
C2 C 0.14978(15) 0.2996(3) 0.0334(4) 0.0424(12) Uani 1 2 d S A .
C11 C -0.2226(2) 0.2226(2) 0.2135(5) 0.087(2) Uani 1 2 d S . .
C12 C -0.1419(4) 0.2683(3) 0.2581(4) 0.0732(14) Uani 1 1 d . . .
C13 C -0.1393(3) 0.2176(3) 0.3342(3) 0.0654(12) Uani 1 1 d . . .
C14 C -0.2526(2) 0.2526(2) 0.1307(6) 0.138(4) Uani 1 2 d S . .
H14A H -0.3108 0.2086 0.1149 0.207 Uiso 0.50 1 d PR . .
H14B H -0.2166 0.2623 0.0747 0.207 Uiso 0.50 1 d PR . .
H14C H -0.2522 0.3044 0.1480 0.207 Uiso 0.50 1 d PR . .
C15 C -0.0741(5) 0.3544(4) 0.2362(5) 0.134(3) Uani 1 1 d . . .
H15A H -0.0908 0.3759 0.1808 0.202 Uiso 1 1 d R . .
H15B H -0.0223 0.3537 0.2208 0.202 Uiso 1 1 d R . .
H15C H -0.0644 0.3908 0.2921 0.202 Uiso 1 1 d R . .
C16 C -0.0684(4) 0.2402(4) 0.4027(4) 0.107(2) Uani 1 1 d . . .
H16A H -0.0220 0.2969 0.3880 0.160 Uiso 1 1 d R . .
H16B H -0.0879 0.2389 0.4688 0.160 Uiso 1 1 d R . .
H16C H -0.0487 0.1996 0.3964 0.160 Uiso 1 1 d R . .
B1 B 0.1417(2) 0.2834(4) 0.1478(4) 0.0441(13) Uani 1 2 d SD . .
C21 C 0.1932(8) 0.3674(5) 0.2103(9) 0.049(3) Uani 0.287(9) 1 d PGDU A 1
C22 C 0.2710(9) 0.4290(7) 0.1753(7) 0.069(3) Uani 0.287(9) 1 d PGU A 1
H22 H 0.2899 0.4223 0.1139 0.082 Uiso 0.287(9) 1 d PG A 1
C23 C 0.3212(8) 0.5004(7) 0.2301(9) 0.080(4) Uani 0.287(9) 1 d PGU A 1
H23 H 0.3744 0.5424 0.2062 0.097 Uiso 0.287(9) 1 d PG A 1
C24 C 0.2936(8) 0.5102(6) 0.3199(8) 0.082(4) Uani 0.287(9) 1 d PGU A 1
H24 H 0.3279 0.5590 0.3574 0.098 Uiso 0.287(9) 1 d PG A 1
C25 C 0.2158(8) 0.4486(8) 0.3549(8) 0.073(3) Uani 0.287(9) 1 d PGU A 1
H25 H 0.1969 0.4553 0.4163 0.088 Uiso 0.287(9) 1 d PG A 1
C26 C 0.1656(7) 0.3773(7) 0.3001(10) 0.059(3) Uani 0.287(9) 1 d PGU A 1
H26 H 0.1124 0.3352 0.3240 0.070 Uiso 0.287(9) 1 d PG A 1
C31 C 0.1792(18) 0.3676(6) 0.2096(10) 0.050(3) Uani 0.213(9) 1 d PGDU A 2
C32 C 0.2057(14) 0.4460(9) 0.1680(7) 0.062(4) Uani 0.213(9) 1 d PGU A 2
H32 H 0.2013 0.4506 0.1003 0.074 Uiso 0.213(9) 1 d PG A 2
C33 C 0.2388(16) 0.5176(6) 0.2256(9) 0.073(4) Uani 0.213(9) 1 d PGU A 2
H33 H 0.2570 0.5712 0.1972 0.088 Uiso 0.213(9) 1 d PG A 2
C34 C 0.2453(17) 0.5109(6) 0.3246(9) 0.071(4) Uani 0.213(9) 1 d PGU A 2
H34 H 0.2679 0.5599 0.3639 0.086 Uiso 0.213(9) 1 d PG A 2
C35 C 0.219(2) 0.4326(9) 0.3662(8) 0.072(3) Uani 0.213(9) 1 d SPGU A 2
H35 H 0.2232 0.4280 0.4339 0.087 Uiso 0.213(9) 1 d PG A 2
C36 C 0.186(3) 0.3609(7) 0.3086(11) 0.056(3) Uani 0.213(9) 1 d PGU A 2
H36 H 0.1675 0.3073 0.3370 0.067 Uiso 0.213(9) 1 d PG A 2

loop_
_atom_site_aniso_label
_atom_site_aniso_U_11
_atom_site_aniso_U_22
_atom_site_aniso_U_33
_atom_site_aniso_U_23
_atom_site_aniso_U_13
_atom_site_aniso_U_12
Rh1 0.0421(2) 0.0421(2) 0.0353(3) -0.00231(8) 0.00231(8) 0.0221(2)
N1 0.0427(19) 0.0545(19) 0.0379(16) -0.0050(14) -0.0034(14) 0.0224(16)
N2 0.0414(18) 0.046(3) 0.041(3) -0.0018(19) -0.0009(10) 0.0229(13)
C1 0.053(2) 0.058(2) 0.0304(18) -0.0101(16) -0.0046(17) 0.034(2)
C2 0.041(2) 0.046(3) 0.042(3) -0.006(2) -0.0029(12) 0.0232(15)
C11 0.125(6) 0.125(6) 0.069(5) -0.0080(16) 0.0080(16) 0.106(6)
C12 0.108(4) 0.056(3) 0.068(3) -0.008(2) 0.015(3) 0.050(3)
C13 0.082(3) 0.073(3) 0.046(2) -0.017(2) 0.005(2) 0.043(2)
C14 0.200(10) 0.200(10) 0.113(7) 0.008(2) -0.008(2) 0.174(10)
C15 0.212(8) 0.054(4) 0.113(5) -0.001(4) 0.029(5) 0.049(4)
C16 0.107(5) 0.138(5) 0.063(3) -0.045(3) -0.024(3) 0.052(4)
B1 0.043(2) 0.052(3) 0.041(3) -0.001(3) -0.0007(14) 0.0258(17)
C21 0.058(6) 0.055(4) 0.046(4) -0.006(3) -0.001(5) 0.036(5)
C22 0.067(6) 0.065(5) 0.064(5) -0.013(4) -0.004(5) 0.026(5)
C23 0.078(7) 0.068(6) 0.081(6) -0.027(5) -0.001(5) 0.025(6)
C24 0.080(6) 0.071(5) 0.076(5) -0.027(4) -0.003(5) 0.024(5)
C25 0.075(6) 0.071(5) 0.060(4) -0.023(4) -0.001(6) 0.027(6)
C26 0.065(6) 0.059(5) 0.053(4) -0.011(4) 0.003(5) 0.032(5)
C31 0.058(6) 0.055(4) 0.048(4) -0.007(4) -0.001(6) 0.037(6)
C32 0.064(7) 0.061(5) 0.060(5) -0.010(4) -0.004(5) 0.031(5)
C33 0.076(7) 0.061(5) 0.076(5) -0.020(5) -0.003(5) 0.029(5)
C34 0.072(7) 0.067(5) 0.070(5) -0.026(5) -0.005(6) 0.032(6)
C35 0.074(6) 0.072(5) 0.059(5) -0.019(4) -0.002(6) 0.027(6)
C36 0.059(6) 0.063(5) 0.052(4) -0.011(4) 0.001(6) 0.036(6)

loop_
_atom_type_symbol
_atom_type_description
_atom_type_scat_dispersion_real
_atom_type_scat_dispersion_imag
_atom_type_scat_source
C C 0.0033 0.0016 'International Tables Vol C Tables 4.2.6.8 and 6.1.1.4'
H H 0.0000 0.0000 'International Tables Vol C Tables 4.2.6.8 and 6.1.1.4'
B B 0.0013 0.0007 'International Tables Vol C Tables 4.2.6.8 and 6.1.1.4'
N N 0.0061 0.0033 'International Tables Vol C Tables 4.2.6.8 and 6.1.1.4'
O O 0.0106 0.0060 'International Tables Vol C Tables 4.2.6.8 and 6.1.1.4'
F F 0.0171 0.0103 'International Tables Vol C Tables 4.2.6.8 and 6.1.1.4'
S S 0.1246 0.1234 'International Tables Vol C Tables 4.2.6.8 and 6.1.1.4'
Rh Rh -1.1178 0.9187 'International Tables Vol C Tables 4.2.6.8 and 6.1.1.4'

loop_
_geom_angle_atom_site_label_1
_geom_angle_atom_site_label_2
_geom_angle_atom_site_label_3
_geom_angle
_geom_angle_site_symmetry_1
_geom_angle_site_symmetry_3
N1 Rh1 N1 93.31(18) 10 .
N1 Rh1 N2 84.68(11) 10 9
N1 Rh1 N2 84.68(11) . 9
N1 Rh1 C12 159.80(16) 10 .
N1 Rh1 C12 98.29(17) . .
N2 Rh1 C12 112.73(17) 9 .
N1 Rh1 C12 98.29(17) 10 10
N1 Rh1 C12 159.80(16) . 10
N2 Rh1 C12 112.73(17) 9 10
C12 Rh1 C12 66.2(3) . 10
N1 Rh1 C11 133.29(9) 10 .
N1 Rh1 C11 133.29(9) . .
N2 Rh1 C11 95.3(2) 9 .
C12 Rh1 C11 39.12(17) . .
C12 Rh1 C11 39.12(17) 10 .
N1 Rh1 C13 123.95(16) 10 .
N1 Rh1 C13 94.10(15) . .
N2 Rh1 C13 151.33(16) 9 .
C12 Rh1 C13 39.00(19) . .
C12 Rh1 C13 65.70(19) 10 .
C11 Rh1 C13 65.0(2) . .
N1 Rh1 C13 94.10(15) 10 10
N1 Rh1 C13 123.95(16) . 10
N2 Rh1 C13 151.33(16) 9 10
C12 Rh1 C13 65.70(19) . 10
C12 Rh1 C13 39.00(19) 10 10
C11 Rh1 C13 65.0(2) . 10
C13 Rh1 C13 39.1(3) . 10
C1 N1 Rh1 167.4(3) . .
C2 N2 Rh1 170.0(4) . 8
N1 C1 B1 174.7(4) . .
N2 C2 B1 179.5(6) . .
C12 C11 C12 108.6(6) . 10
C12 C11 C14 125.7(3) . .
C12 C11 C14 125.7(3) 10 .
C12 C11 Rh1 69.7(3) . .
C12 C11 Rh1 69.7(3) 10 .
C14 C11 Rh1 124.1(5) . .
C13 C12 C11 107.6(5) . .
C13 C12 C15 124.6(6) . .
C11 C12 C15 127.6(6) . .
C13 C12 Rh1 71.3(2) . .
C11 C12 Rh1 71.2(3) . .
C15 C12 Rh1 126.1(4) . .
C12 C13 C13 108.0(3) . 10
C12 C13 C16 126.9(5) . .
C13 C13 C16 125.1(3) 10 .
C12 C13 Rh1 69.7(2) . .
C13 C13 Rh1 70.44(14) 10 .
C16 C13 Rh1 125.3(3) . .
C11 C14 H14A 108.5 . .
C11 C14 H14B 109.8 . .
H14A C14 H14B 109.1 . .
C11 C14 H14C 110.2 . .
H14A C14 H14C 109.1 . .
H14B C14 H14C 110.1 . .
C12 C15 H15A 109.2 . .
C12 C15 H15B 109.6 . .
H15A C15 H15B 109.5 . .
C12 C15 H15C 109.6 . .
H15A C15 H15C 109.5 . .
H15B C15 H15C 109.5 . .
C13 C16 H16A 109.6 . .
C13 C16 H16B 109.4 . .
H16A C16 H16B 109.5 . .
C13 C16 H16C 109.4 . .
H16A C16 H16C 109.5 . .
H16B C16 H16C 109.5 . .
C31 B1 C2 113.4(7) . .
C21 B1 C2 113.7(6) . .
C31 B1 C1 108.7(11) . .
C21 B1 C1 116.6(6) . .
C2 B1 C1 105.7(3) . .
C31 B1 C1 114.0(11) . 12
C21 B1 C1 105.7(6) . 12
C2 B1 C1 105.7(3) . 12
C1 B1 C1 108.8(4) . 12
C26 C21 C22 120.0 . .
C26 C21 B1 122.2(8) . .
C22 C21 B1 117.6(8) . .
C23 C22 C21 120.0 . .
C24 C23 C22 120.0 . .
C25 C24 C23 120.0 . .
C24 C25 C26 120.0 . .
C21 C26 C25 120.0 . .
C36 C31 C32 120.0 . .
C36 C31 B1 117.5(10) . .
C32 C31 B1 122.5(10) . .
C33 C32 C31 120.0 . .
C33 C32 H32 120.0 . .
C31 C32 H32 120.0 . .
C32 C33 C34 120.0 . .
C32 C33 H33 120.0 . .
C34 C33 H33 120.0 . .
C33 C34 C35 120.0 . .
C33 C34 H34 120.0 . .
C35 C34 H34 120.0 . .
C36 C35 C34 120.0 . .
C36 C35 H35 120.0 . .
C34 C35 H35 120.0 . .
C35 C36 C31 120.0 . .
C35 C36 H36 120.0 . .
C31 C36 H36 120.0 . .

loop_
_geom_bond_atom_site_label_1
_geom_bond_atom_site_label_2
_geom_bond_distance
_geom_bond_site_symmetry_2
Rh1 N1 2.092(3) 10
Rh1 N1 2.092(3) .
Rh1 N2 2.092(5) 9
Rh1 C12 2.120(4) .
Rh1 C12 2.120(4) 10
Rh1 C11 2.139(6) .
Rh1 C13 2.142(4) .
Rh1 C13 2.142(4) 10
N1 C1 1.125(5) .
N2 C2 1.141(7) .
N2 Rh1 2.092(5) 8
C1 B1 1.614(6) .
C2 B1 1.607(8) .
C11 C12 1.426(7) .
C11 C12 1.426(7) 10
C11 C14 1.492(10) .
C12 C13 1.423(7) .
C12 C15 1.471(8) .
C13 C13 1.434(10) 10
C13 C16 1.491(7) .
C14 H14A 0.9879 .
C14 H14B 0.9762 .
C14 H14C 0.9761 .
C15 H15A 0.9799 .
C15 H15B 0.9802 .
C15 H15C 0.9799 .
C16 H16A 0.9801 .
C16 H16B 0.9798 .
C16 H16C 0.9801 .
B1 C31 1.591(9) .
B1 C21 1.600(8) .
B1 C1 1.614(6) 12
C21 C26 1.3899 .
C21 C22 1.3900 .
C22 C23 1.3900 .
C22 H22 0.9500 .
C23 C24 1.3899 .
C23 H23 0.9500 .
C24 C25 1.3899 .
C24 H24 0.9500 .
C25 C26 1.3900 .
C25 H25 0.9502 .
C26 H26 0.9500 .
C31 C36 1.3900 .
C31 C32 1.3901 .
C32 C33 1.3900 .
C32 H32 0.9500 .
C33 C34 1.3900 .
C33 H33 0.9499 .
C34 C35 1.3901 .
C34 H34 0.9500 .
C35 C36 1.3900 .
C35 H35 0.9499 .
C36 H36 0.9499 .
